data_4122929
loop_
_publ_author_name
'Wu, Yen-Ku'
'Dunbar, Christine R.'
'McDonald, Robert'
'Ferguson, Michael J.'
'West, F. G.'

_publ_section_title
;
 Experimental and Computational Studies on Interrupted Nazarov Reactions:
 Exploration of Umpolung Reactivity at the \a-Carbon of Cyclopentanones.
;
_journal_issue 42
_journal_name_full 'Journal of the American Chemical Society'
_journal_page_first 14903
_journal_page_last 14911
_journal_paper_doi 10.1021/ja507638r
_journal_volume 136
_journal_year 2014
_chemical_formula_moiety 'C23 H22 O2'
_chemical_formula_sum 'C23 H22 O2'
_chemical_formula_weight 330.41
_chemical_name_systematic
; 
 ? 
;
_space_group_IT_number 14
_symmetry_cell_setting monoclinic
_symmetry_space_group_name_Hall '-P 2ybc'
_symmetry_space_group_name_H-M 'P 1 21/c 1'
_atom_sites_solution_hydrogens geom
_atom_sites_solution_primary direct
_atom_sites_solution_secondary difmap
_audit_creation_method SHELXL-97
_cell_angle_alpha 90.00
_cell_angle_beta 92.4596(8)
_cell_angle_gamma 90.00
_cell_formula_units_Z 4
_cell_length_a 11.1819(7)
_cell_length_b 8.2935(5)
_cell_length_c 18.6856(12)
_cell_measurement_reflns_used 4794
_cell_measurement_temperature 173(2)
_cell_measurement_theta_max 26.35
_cell_measurement_theta_min 2.18
_cell_volume 1731.25(19)
_computing_cell_refinement 'Bruker SAINT'
_computing_data_collection 'Bruker APEX2'
_computing_data_reduction 'Bruker SAINT'
_computing_molecular_graphics 'Bruker SHELXTL'
_computing_publication_material 'Bruker SHELXTL'
_computing_structure_refinement 'SHELXL-97 (Sheldrick, 2008)'
_computing_structure_solution 'SHELXD (Schneider & Sheldrick, 2002)'
_diffrn_ambient_temperature 173(2)
_diffrn_measured_fraction_theta_full 1.000
_diffrn_measured_fraction_theta_max 1.000
_diffrn_measurement_device_type 'Bruker APEX-II CCD'
_diffrn_measurement_method '\w scans'
_diffrn_radiation_monochromator graphite
_diffrn_radiation_source 'fine-focus sealed tube'
_diffrn_radiation_type MoK\a
_diffrn_radiation_wavelength 0.71073
_diffrn_reflns_av_R_equivalents 0.0317
_diffrn_reflns_av_sigmaI/netI 0.0247
_diffrn_reflns_limit_h_max 13
_diffrn_reflns_limit_h_min -13
_diffrn_reflns_limit_k_max 10
_diffrn_reflns_limit_k_min -10
_diffrn_reflns_limit_l_max 23
_diffrn_reflns_limit_l_min -23
_diffrn_reflns_number 13501
_diffrn_reflns_theta_full 26.43
_diffrn_reflns_theta_max 26.43
_diffrn_reflns_theta_min 1.82
_exptl_absorpt_coefficient_mu 0.079
_exptl_absorpt_correction_T_max 1.0000
_exptl_absorpt_correction_T_min 0.9258
_exptl_absorpt_correction_type integration
_exptl_absorpt_process_details 'SADABS (Sheldrick, 2008)'
_exptl_crystal_colour colourless
_exptl_crystal_density_diffrn 1.268
_exptl_crystal_density_method 'not measured'
_exptl_crystal_description prism
_exptl_crystal_F_000 704
_exptl_crystal_size_max 0.37
_exptl_crystal_size_mid 0.32
_exptl_crystal_size_min 0.12
_refine_diff_density_max 0.255
_refine_diff_density_min -0.179
_refine_diff_density_rms 0.038
_refine_ls_extinction_method none
_refine_ls_goodness_of_fit_ref 1.048
_refine_ls_hydrogen_treatment constr
_refine_ls_matrix_type full
_refine_ls_number_parameters 226
_refine_ls_number_reflns 3562
_refine_ls_number_restraints 0
_refine_ls_restrained_S_all 1.048
_refine_ls_R_factor_all 0.0530
_refine_ls_R_factor_gt 0.0404
_refine_ls_shift/su_max 0.000
_refine_ls_shift/su_mean 0.000
_refine_ls_structure_factor_coef Fsqd
_refine_ls_weighting_details 'calc w=1/[\s^2^(Fo^2^)+(0.0434P)^2^+0.5897P] where P=(Fo^2^+2Fc^2^)/3'
_refine_ls_weighting_scheme calc
_refine_ls_wR_factor_gt 0.0962
_refine_ls_wR_factor_ref 0.1040
_reflns_number_gt 2832
_reflns_number_total 3562
_reflns_threshold_expression I>2\s(I)
_cod_data_source_file ja507638r_si_001.cif
_cod_data_source_block 13
_cod_depositor_comments
;
The following automatic conversions were performed:

'_symmetry_cell_setting' value 'Monoclinic' changed to 'monoclinic'
according to
/usr/data/users/saulius/crontab/automatic-downloads/current/ACS/lib/dictionaries/cif_core.dic
dictionary named 'cif_core.dic' version 2.4.2 from 2011-04-26.

Automatic conversion script
Id: cif_fix_values 2827 2014-09-09 07:05:25Z andrius 
;
_cod_original_sg_symbol_H-M 'P 21/c'
_cod_database_code 4122929
_shelxl_version_number 2008-4

loop_
_symmetry_equiv_pos_as_xyz
'x, y, z'
'-x, y+1/2, -z+1/2'
'-x, -y, -z'
'x, -y-1/2, z-1/2'

loop_
_atom_site_label
_atom_site_type_symbol
_atom_site_fract_x
_atom_site_fract_y
_atom_site_fract_z
_atom_site_U_iso_or_equiv
_atom_site_adp_type
_atom_site_occupancy
_atom_site_symmetry_multiplicity
_atom_site_calc_flag
_atom_site_refinement_flags
O1 O 0.43848(9) 0.13762(12) 0.46097(5) 0.0294(2) Uani 1 1 d .
O2 O 0.39084(9) 0.24416(12) 0.24891(5) 0.0315(3) Uani 1 1 d .
C1 C 0.48866(13) 0.27451(17) 0.42715(8) 0.0296(3) Uani 1 1 d .
H1 H 0.5185 0.3571 0.4626 0.035 Uiso 1 1 calc R
C2 C 0.39240(12) 0.34472(16) 0.37245(7) 0.0245(3) Uani 1 1 d .
C3 C 0.26148(12) 0.32670(16) 0.39754(7) 0.0234(3) Uani 1 1 d .
H3 H 0.2102 0.3814 0.3597 0.028 Uiso 1 1 calc R
C4 C 0.22989(12) 0.14175(16) 0.39022(7) 0.0230(3) Uani 1 1 d .
H4 H 0.2323 0.0932 0.4392 0.028 Uiso 1 1 calc R
C5 C 0.33554(12) 0.06866(16) 0.34784(7) 0.0228(3) Uani 1 1 d .
C6 C 0.43774(13) 0.02082(17) 0.40470(7) 0.0273(3) Uani 1 1 d .
H6 H 0.4280 -0.0915 0.4230 0.033 Uiso 1 1 calc R
C7 C 0.55874(13) 0.04702(19) 0.37355(8) 0.0336(4) Uani 1 1 d .
H7 H 0.6042 -0.0306 0.3490 0.040 Uiso 1 1 calc R
C8 C 0.58934(13) 0.19857(19) 0.38690(9) 0.0355(4) Uani 1 1 d .
H8 H 0.6610 0.2502 0.3737 0.043 Uiso 1 1 calc R
C9 C 0.38016(12) 0.22093(16) 0.31226(7) 0.0236(3) Uani 1 1 d .
C10 C 0.42554(14) 0.51348(18) 0.34927(8) 0.0325(3) Uani 1 1 d .
H10A H 0.5079 0.5138 0.3334 0.039 Uiso 1 1 calc R
H10B H 0.4191 0.5878 0.3897 0.039 Uiso 1 1 calc R
H10C H 0.3710 0.5480 0.3097 0.039 Uiso 1 1 calc R
C11 C 0.22910(12) 0.40590(17) 0.46708(7) 0.0262(3) Uani 1 1 d .
C12 C 0.16416(15) 0.54893(19) 0.46383(8) 0.0372(4) Uani 1 1 d .
H12 H 0.1464 0.5976 0.4186 0.045 Uiso 1 1 calc R
C13 C 0.12493(16) 0.6217(2) 0.52511(9) 0.0463(4) Uani 1 1 d .
H13 H 0.0807 0.7193 0.5216 0.056 Uiso 1 1 calc R
C14 C 0.14959(15) 0.5535(2) 0.59112(9) 0.0420(4) Uani 1 1 d .
H14 H 0.1207 0.6019 0.6331 0.050 Uiso 1 1 calc R
C15 C 0.21661(16) 0.4145(2) 0.59579(8) 0.0403(4) Uani 1 1 d .
H15 H 0.2361 0.3686 0.6414 0.048 Uiso 1 1 calc R
C16 C 0.25603(15) 0.34081(19) 0.53445(8) 0.0350(4) Uani 1 1 d .
H16 H 0.3020 0.2447 0.5385 0.042 Uiso 1 1 calc R
C17 C 0.10679(12) 0.11369(16) 0.35583(7) 0.0253(3) Uani 1 1 d .
C18 C 0.07289(13) 0.17763(19) 0.28894(8) 0.0315(3) Uani 1 1 d .
H18 H 0.1290 0.2390 0.2636 0.038 Uiso 1 1 calc R
C19 C -0.04100(14) 0.1534(2) 0.25875(9) 0.0413(4) Uani 1 1 d .
H19 H -0.0621 0.1969 0.2129 0.050 Uiso 1 1 calc R
C20 C -0.12365(15) 0.0661(2) 0.29518(10) 0.0472(5) Uani 1 1 d .
H20 H -0.2023 0.0512 0.2750 0.057 Uiso 1 1 calc R
C21 C -0.09169(15) 0.0008(2) 0.36086(10) 0.0471(5) Uani 1 1 d .
H21 H -0.1483 -0.0603 0.3859 0.057 Uiso 1 1 calc R
C22 C 0.02308(14) 0.02360(19) 0.39086(9) 0.0348(4) Uani 1 1 d .
H22 H 0.0443 -0.0233 0.4360 0.042 Uiso 1 1 calc R
C23 C 0.30752(13) -0.07145(17) 0.29788(8) 0.0286(3) Uani 1 1 d .
H23A H 0.2449 -0.0396 0.2623 0.034 Uiso 1 1 calc R
H23B H 0.2796 -0.1634 0.3256 0.034 Uiso 1 1 calc R
H23C H 0.3799 -0.1021 0.2734 0.034 Uiso 1 1 calc R

loop_
_atom_site_aniso_label
_atom_site_aniso_U_11
_atom_site_aniso_U_22
_atom_site_aniso_U_33
_atom_site_aniso_U_23
_atom_site_aniso_U_13
_atom_site_aniso_U_12
O1 0.0369(6) 0.0259(5) 0.0248(5) -0.0005(4) -0.0061(4) 0.0021(4)
O2 0.0394(6) 0.0319(6) 0.0236(5) 0.0013(4) 0.0057(4) -0.0012(4)
C1 0.0318(8) 0.0267(7) 0.0296(7) -0.0017(6) -0.0056(6) -0.0025(6)
C2 0.0277(7) 0.0221(7) 0.0237(7) -0.0010(5) 0.0008(5) 0.0000(6)
C3 0.0271(7) 0.0218(7) 0.0213(6) 0.0010(5) -0.0003(5) 0.0014(5)
C4 0.0274(7) 0.0222(7) 0.0195(6) 0.0007(5) 0.0015(5) -0.0003(5)
C5 0.0255(7) 0.0215(7) 0.0213(6) 0.0005(5) -0.0007(5) 0.0018(5)
C6 0.0334(8) 0.0221(7) 0.0258(7) -0.0010(6) -0.0059(6) 0.0037(6)
C7 0.0271(7) 0.0346(8) 0.0385(8) -0.0034(7) -0.0054(6) 0.0084(6)
C8 0.0240(7) 0.0392(9) 0.0426(9) -0.0027(7) -0.0043(6) 0.0021(6)
C9 0.0215(7) 0.0250(7) 0.0244(7) 0.0007(5) 0.0013(5) 0.0032(5)
C10 0.0379(8) 0.0255(7) 0.0342(8) 0.0008(6) 0.0038(6) -0.0042(6)
C11 0.0274(7) 0.0251(7) 0.0264(7) -0.0037(6) 0.0027(5) -0.0031(6)
C12 0.0449(9) 0.0337(8) 0.0331(8) -0.0036(7) 0.0022(7) 0.0062(7)
C13 0.0520(11) 0.0402(10) 0.0471(10) -0.0129(8) 0.0073(8) 0.0112(8)
C14 0.0442(9) 0.0467(10) 0.0358(9) -0.0191(8) 0.0103(7) -0.0079(8)
C15 0.0523(10) 0.0435(10) 0.0254(8) -0.0059(7) 0.0043(7) -0.0066(8)
C16 0.0453(9) 0.0339(8) 0.0260(7) -0.0020(6) 0.0024(6) 0.0018(7)
C17 0.0262(7) 0.0231(7) 0.0267(7) -0.0049(6) 0.0030(5) 0.0008(5)
C18 0.0301(8) 0.0353(8) 0.0291(7) -0.0023(6) -0.0008(6) 0.0012(6)
C19 0.0352(9) 0.0467(10) 0.0411(9) -0.0124(8) -0.0093(7) 0.0087(7)
C20 0.0286(8) 0.0532(11) 0.0593(11) -0.0252(9) -0.0040(8) 0.0003(8)
C21 0.0334(9) 0.0448(10) 0.0644(12) -0.0164(9) 0.0150(8) -0.0140(8)
C22 0.0359(8) 0.0321(8) 0.0371(8) -0.0041(7) 0.0093(7) -0.0055(7)
C23 0.0325(8) 0.0241(7) 0.0291(7) -0.0029(6) -0.0005(6) 0.0013(6)

loop_
_atom_type_symbol
_atom_type_description
_atom_type_scat_dispersion_real
_atom_type_scat_dispersion_imag
_atom_type_scat_source
C C 0.0033 0.0016 'International Tables Vol C Tables 4.2.6.8 and 6.1.1.4'
H H 0.0000 0.0000 'International Tables Vol C Tables 4.2.6.8 and 6.1.1.4'
O O 0.0106 0.0060 'International Tables Vol C Tables 4.2.6.8 and 6.1.1.4'

loop_
_geom_angle_atom_site_label_1
_geom_angle_atom_site_label_2
_geom_angle_atom_site_label_3
_geom_angle
C1 O1 C6 101.74(10)
O1 C1 C8 101.75(12)
O1 C1 C2 108.25(11)
C8 C1 C2 109.56(11)
C10 C2 C9 115.24(11)
C10 C2 C3 114.68(11)
C9 C2 C3 95.81(10)
C10 C2 C1 111.14(12)
C9 C2 C1 105.59(11)
C3 C2 C1 113.28(11)
C11 C3 C2 118.52(11)
C11 C3 C4 115.79(11)
C2 C3 C4 106.01(10)
C17 C4 C5 114.63(11)
C17 C4 C3 112.50(11)
C5 C4 C3 104.37(10)
C23 C5 C9 115.51(11)
C23 C5 C4 117.79(11)
C9 C5 C4 99.65(10)
C23 C5 C6 110.30(11)
C9 C5 C6 105.16(11)
C4 C5 C6 107.22(10)
O1 C6 C7 102.05(11)
O1 C6 C5 107.83(10)
C7 C6 C5 109.82(11)
C8 C7 C6 107.00(13)
C7 C8 C1 107.24(14)
O2 C9 C5 127.41(12)
O2 C9 C2 127.21(13)
C5 C9 C2 104.92(11)
C16 C11 C12 117.58(13)
C16 C11 C3 123.92(13)
C12 C11 C3 118.44(13)
C13 C12 C11 121.31(15)
C14 C13 C12 120.38(16)
C13 C14 C15 119.29(15)
C14 C15 C16 120.55(15)
C15 C16 C11 120.84(15)
C22 C17 C18 117.75(14)
C22 C17 C4 120.26(13)
C18 C17 C4 121.99(13)
C19 C18 C17 121.28(15)
C20 C19 C18 120.01(16)
C21 C20 C19 119.62(15)
C20 C21 C22 120.41(16)
C17 C22 C21 120.91(16)

loop_
_geom_bond_atom_site_label_1
_geom_bond_atom_site_label_2
_geom_bond_distance
O1 C1 1.4260(18)
O1 C6 1.4294(16)
O2 C9 1.2104(16)
C1 C8 1.517(2)
C1 C2 1.5646(19)
C2 C10 1.5158(19)
C2 C9 1.5245(18)
C2 C3 1.5634(19)
C3 C11 1.5139(18)
C3 C4 1.5786(18)
C4 C17 1.5119(19)
C4 C5 1.5718(18)
C5 C23 1.5148(18)
C5 C9 1.5212(19)
C5 C6 1.5773(18)
C6 C7 1.511(2)
C7 C8 1.324(2)
C11 C16 1.391(2)
C11 C12 1.391(2)
C12 C13 1.382(2)
C13 C14 1.374(2)
C14 C15 1.376(2)
C15 C16 1.387(2)
C17 C22 1.384(2)
C17 C18 1.395(2)
C18 C19 1.385(2)
C19 C20 1.376(3)
C20 C21 1.375(3)
C21 C22 1.391(2)

loop_
_geom_torsion_atom_site_label_1
_geom_torsion_atom_site_label_2
_geom_torsion_atom_site_label_3
_geom_torsion_atom_site_label_4
_geom_torsion
C6 O1 C1 C8 -42.53(12)
C6 O1 C1 C2 72.85(12)
O1 C1 C2 C10 164.72(11)
C8 C1 C2 C10 -85.12(14)
O1 C1 C2 C9 -69.66(13)
C8 C1 C2 C9 40.51(15)
O1 C1 C2 C3 33.90(15)
C8 C1 C2 C3 144.06(12)
C10 C2 C3 C11 -69.14(16)
C9 C2 C3 C11 169.63(11)
C1 C2 C3 C11 59.89(16)
C10 C2 C3 C4 158.71(11)
C9 C2 C3 C4 37.48(12)
C1 C2 C3 C4 -72.26(13)
C11 C3 C4 C17 91.26(14)
C2 C3 C4 C17 -135.08(11)
C11 C3 C4 C5 -143.87(11)
C2 C3 C4 C5 -10.22(12)
C17 C4 C5 C23 -23.98(17)
C3 C4 C5 C23 -147.48(11)
C17 C4 C5 C9 101.71(12)
C3 C4 C5 C9 -21.79(12)
C17 C4 C5 C6 -149.00(11)
C3 C4 C5 C6 87.50(12)
C1 O1 C6 C7 42.72(12)
C1 O1 C6 C5 -72.93(12)
C23 C5 C6 O1 -164.75(11)
C9 C5 C6 O1 70.09(13)
C4 C5 C6 O1 -35.32(14)
C23 C5 C6 C7 84.82(14)
C9 C5 C6 C7 -40.34(14)
C4 C5 C6 C7 -145.76(11)
O1 C6 C7 C8 -26.56(15)
C5 C6 C7 C8 87.64(14)
C6 C7 C8 C1 0.01(16)
O1 C1 C8 C7 26.57(15)
C2 C1 C8 C7 -87.84(15)
C23 C5 C9 O2 3.3(2)
C4 C5 C9 O2 -123.96(14)
C6 C5 C9 O2 125.12(14)
C23 C5 C9 C2 175.92(11)
C4 C5 C9 C2 48.68(12)
C6 C5 C9 C2 -62.24(12)
C10 C2 C9 O2 -2.1(2)
C3 C2 C9 O2 118.68(14)
C1 C2 C9 O2 -125.16(14)
C10 C2 C9 C5 -174.77(11)
C3 C2 C9 C5 -53.98(11)
C1 C2 C9 C5 62.18(13)
C2 C3 C11 C16 -79.96(18)
C4 C3 C11 C16 47.72(19)
C2 C3 C11 C12 102.85(15)
C4 C3 C11 C12 -129.47(14)
C16 C11 C12 C13 -1.7(2)
C3 C11 C12 C13 175.66(15)
C11 C12 C13 C14 0.0(3)
C12 C13 C14 C15 1.8(3)
C13 C14 C15 C16 -1.9(3)
C14 C15 C16 C11 0.2(3)
C12 C11 C16 C15 1.6(2)
C3 C11 C16 C15 -175.63(14)
C5 C4 C17 C22 117.15(14)
C3 C4 C17 C22 -123.81(14)
C5 C4 C17 C18 -63.48(17)
C3 C4 C17 C18 55.55(17)
C22 C17 C18 C19 0.6(2)
C4 C17 C18 C19 -178.77(14)
C17 C18 C19 C20 0.7(2)
C18 C19 C20 C21 -1.3(3)
C19 C20 C21 C22 0.6(3)
C18 C17 C22 C21 -1.3(2)
C4 C17 C22 C21 178.05(14)
C20 C21 C22 C17 0.8(2)
